data_7117100
loop_
_publ_author_name
'Alejandra Millan-Ortiz'
'German Lopez-Valdez'
'Fernando Cortez-Guzman'
'Luis D. Miranda'

_publ_section_title
;
 A novel carbamoyl radical based dearomatizing spiroacylation process
;
_journal_name_full Chem.Commun.
_journal_page_first 8345
_journal_paper_doi 10.1039/C4cc06192F
_journal_volume 51
_journal_year 2015
_chemical_absolute_configuration rm
_chemical_formula_moiety 'C15 H21 N O4'
_chemical_formula_sum 'C15 H21 N O4'
_chemical_formula_weight 279.33
_chemical_melting_point 195.0(10)
_chemical_name_systematic 2-(tert-butyl)-6,9-dimethoxy-2-azaspiro[4.5]deca-6,9-diene-1,8-dione
_space_group_IT_number 19
_symmetry_cell_setting orthorhombic
_symmetry_space_group_name_Hall 'P 2ac 2ab'
_symmetry_space_group_name_H-M 'P 21 21 21'
_atom_sites_solution_hydrogens geom
_atom_sites_solution_primary direct
_atom_sites_solution_secondary difmap
_audit_block_doi 10.5517/cc1355s7
_audit_creation_method SHELXL-97
_audit_update_record
;
2014-08-04 deposited with the CCDC.
2015-04-08 downloaded from the CCDC.
;
_cell_angle_alpha 90.00
_cell_angle_beta 90.00
_cell_angle_gamma 90.00
_cell_formula_units_Z 4
_cell_length_a 10.9624(5)
_cell_length_b 11.2771(5)
_cell_length_c 12.2022(6)
_cell_measurement_reflns_used 4177
_cell_measurement_temperature 298(2)
_cell_measurement_theta_max 27.78
_cell_measurement_theta_min 2.46
_cell_volume 1508.49(12)
_computing_cell_refinement 'APEX2 v2012.10.0(Bruker, 2012)'
_computing_data_collection 'APEX2 v2012.10.0(Bruker, 2012)'
_computing_data_reduction 'SAINT V8.27B (Bruker, 2012)'
_computing_molecular_graphics 'SHELXTL V 6.12 (Sheldrick, 2000)'
_computing_publication_material 'SHELXTL V 6.12 (Sheldrick, 2000)'
_computing_structure_refinement 'SHELXL (Sheldrick, 2008)'
_computing_structure_solution 'SHELXS-97 (Sheldrick, 2008)'
_diffrn_ambient_temperature 298(2)
_diffrn_detector_area_resol_mean 8.333
_diffrn_measured_fraction_theta_full 1.000
_diffrn_measured_fraction_theta_max 1.000
_diffrn_measurement_device_type 'Bruker Smart Apex CCD diffractometer 01-670-01'
_diffrn_measurement_method \w-scans
_diffrn_radiation_monochromator graphite
_diffrn_radiation_source 'fine-focus sealed tube'
_diffrn_radiation_type MoK\a
_diffrn_radiation_wavelength 0.71073
_diffrn_reflns_av_R_equivalents 0.0341
_diffrn_reflns_av_sigmaI/netI 0.0241
_diffrn_reflns_limit_h_max 14
_diffrn_reflns_limit_h_min -13
_diffrn_reflns_limit_k_max 14
_diffrn_reflns_limit_k_min -14
_diffrn_reflns_limit_l_max 15
_diffrn_reflns_limit_l_min -16
_diffrn_reflns_number 10619
_diffrn_reflns_theta_full 27.83
_diffrn_reflns_theta_max 27.83
_diffrn_reflns_theta_min 2.46
_diffrn_standards_decay_% 0
_exptl_absorpt_coefficient_mu 0.089
_exptl_absorpt_correction_T_max 0.7456
_exptl_absorpt_correction_T_min 0.6362
_exptl_absorpt_correction_type multi-scan
_exptl_absorpt_process_details '(Sheldrick, 2008)'
_exptl_crystal_colour colourless
_exptl_crystal_density_diffrn 1.230
_exptl_crystal_density_method 'not measured'
_exptl_crystal_description block
_exptl_crystal_F_000 600
_exptl_crystal_recrystallization_method 'Re-crystallisation from solvent: dichloromethane'
_exptl_crystal_size_max 0.489
_exptl_crystal_size_mid 0.297
_exptl_crystal_size_min 0.244
_refine_diff_density_max 0.141
_refine_diff_density_min -0.164
_refine_diff_density_rms 0.035
_refine_ls_extinction_method none
_refine_ls_goodness_of_fit_ref 1.035
_refine_ls_hydrogen_treatment mixed
_refine_ls_matrix_type full
_refine_ls_number_parameters 186
_refine_ls_number_reflns 2048
_refine_ls_number_restraints 0
_refine_ls_restrained_S_all 1.035
_refine_ls_R_factor_all 0.0504
_refine_ls_R_factor_gt 0.0408
_refine_ls_shift/su_max 0.000
_refine_ls_shift/su_mean 0.000
_refine_ls_structure_factor_coef Fsqd
_refine_ls_weighting_details 'calc w=1/[\s^2^(Fo^2^)+(0.0505P)^2^+0.1777P] where P=(Fo^2^+2Fc^2^)/3'
_refine_ls_weighting_scheme calc
_refine_ls_wR_factor_gt 0.0939
_refine_ls_wR_factor_ref 0.1009
_reflns_number_gt 1739
_reflns_number_total 2048
_reflns_threshold_expression >2sigma(I)
_cod_data_source_file c4cc06192f2.cif
_cod_data_source_block 205MGL13
_cod_depositor_comments
;
The following automatic conversions were performed:

'_chemical_melting_point' value '194-196' was changed to '195.0(10)'
- the average value was taken and precision was estimated.

Automatic conversion script
Id: cif_fix_values 3105 2015-03-04 15:46:00Z robertas 
;
_cod_database_code 7117100

loop_
_symmetry_equiv_pos_as_xyz
'x, y, z'
'x+1/2, -y+1/2, -z'
'-x, y+1/2, -z+1/2'
'-x+1/2, -y, z+1/2'

loop_
_atom_site_label
_atom_site_type_symbol
_atom_site_fract_x
_atom_site_fract_y
_atom_site_fract_z
_atom_site_U_iso_or_equiv
_atom_site_adp_type
_atom_site_occupancy
_atom_site_symmetry_multiplicity
_atom_site_calc_flag
_atom_site_refinement_flags
_atom_site_disorder_assembly
_atom_site_disorder_group
O1 O 1.08328(14) -0.00756(14) 0.59021(12) 0.0486(4) Uani 1 1 d . . .
O2 O 1.06099(15) 0.27226(15) 0.64610(13) 0.0544(4) Uani 1 1 d . . .
O3 O 0.70454(17) 0.1140(2) 0.80652(14) 0.0723(6) Uani 1 1 d . . .
O4 O 0.64055(14) 0.00359(15) 0.62551(13) 0.0538(4) Uani 1 1 d . . .
C1 C 1.04246(18) 0.05858(18) 0.52017(15) 0.0345(4) Uani 1 1 d . . .
N2 N 1.07510(15) 0.06518(15) 0.41407(13) 0.0364(4) Uani 1 1 d . . .
C3 C 1.0016(2) 0.1501(2) 0.35191(16) 0.0438(5) Uani 1 1 d . . .
H3A H 0.9387 0.1099 0.3101 0.053 Uiso 1 1 calc R . .
H3B H 1.0520 0.1959 0.3022 0.053 Uiso 1 1 calc R . .
C4 C 0.9459(2) 0.22865(19) 0.43938(17) 0.0462(5) Uani 1 1 d . . .
H4A H 0.8659 0.2566 0.4172 0.055 Uiso 1 1 calc R . .
H4B H 0.9977 0.2965 0.4542 0.055 Uiso 1 1 calc R . .
C5 C 0.93676(18) 0.14747(17) 0.54072(15) 0.0355(4) Uani 1 1 d . . .
C6 C 0.9565(2) 0.20926(18) 0.64783(17) 0.0402(5) Uani 1 1 d . . .
C7 C 0.8801(2) 0.1997(2) 0.73270(18) 0.0456(5) Uani 1 1 d . . .
H7 H 0.8971 0.2412 0.7968 0.055 Uiso 1 1 calc R . .
C8 C 0.7718(2) 0.1268(2) 0.72789(17) 0.0457(5) Uani 1 1 d . . .
C9 C 0.74625(18) 0.0668(2) 0.62199(17) 0.0398(5) Uani 1 1 d . . .
C10 C 0.82138(19) 0.07680(19) 0.53720(17) 0.0384(4) Uani 1 1 d . . .
H10 H 0.8013 0.0379 0.4724 0.046 Uiso 1 1 calc R . .
C11 C 1.15918(19) -0.0223(2) 0.36202(18) 0.0433(5) Uani 1 1 d . . .
C12 C 1.2851(2) -0.0087(3) 0.4135(2) 0.0667(8) Uani 1 1 d . . .
H12A H 1.2825 -0.0353 0.4882 0.100 Uiso 1 1 calc R . .
H12B H 1.3091 0.0731 0.4114 0.100 Uiso 1 1 calc R . .
H12C H 1.3430 -0.0554 0.3733 0.100 Uiso 1 1 calc R . .
C13 C 1.1079(3) -0.1459(2) 0.3781(3) 0.0692(8) Uani 1 1 d . . .
H13A H 1.0267 -0.1494 0.3489 0.104 Uiso 1 1 calc R . .
H13B H 1.1060 -0.1643 0.4549 0.104 Uiso 1 1 calc R . .
H13C H 1.1586 -0.2023 0.3408 0.104 Uiso 1 1 calc R . .
C14 C 1.1686(3) 0.0034(3) 0.2396(2) 0.0718(8) Uani 1 1 d . . .
H14A H 1.0900 -0.0065 0.2062 0.108 Uiso 1 1 calc R . .
H14B H 1.2257 -0.0504 0.2067 0.108 Uiso 1 1 calc R . .
H14C H 1.1960 0.0835 0.2289 0.108 Uiso 1 1 calc R . .
C15 C 1.0956(3) 0.3342(2) 0.7434(2) 0.0607(7) Uani 1 1 d . . .
H15A H 1.1720 0.3738 0.7315 0.091 Uiso 1 1 calc R . .
H15B H 1.1039 0.2789 0.8027 0.091 Uiso 1 1 calc R . .
H15C H 1.0342 0.3917 0.7614 0.091 Uiso 1 1 calc R . .
C16 C 0.6060(2) -0.0536(3) 0.5267(2) 0.0595(6) Uani 1 1 d . . .
H16A H 0.5318 -0.0970 0.5382 0.089 Uiso 1 1 calc R . .
H16B H 0.6694 -0.1073 0.5044 0.089 Uiso 1 1 calc R . .
H16C H 0.5935 0.0047 0.4705 0.089 Uiso 1 1 calc R . .

loop_
_atom_site_aniso_label
_atom_site_aniso_U_11
_atom_site_aniso_U_22
_atom_site_aniso_U_33
_atom_site_aniso_U_23
_atom_site_aniso_U_13
_atom_site_aniso_U_12
O1 0.0519(9) 0.0567(9) 0.0373(8) 0.0079(7) -0.0014(7) 0.0081(8)
O2 0.0585(9) 0.0569(9) 0.0477(9) -0.0182(8) 0.0087(8) -0.0156(8)
O3 0.0608(11) 0.1129(16) 0.0431(9) 0.0015(11) 0.0180(9) -0.0086(12)
O4 0.0410(8) 0.0693(11) 0.0511(9) 0.0051(9) 0.0040(7) -0.0075(8)
C1 0.0359(10) 0.0368(10) 0.0308(9) -0.0002(8) 0.0003(8) -0.0036(9)
N2 0.0387(9) 0.0410(9) 0.0295(8) -0.0024(7) 0.0027(7) -0.0018(8)
C3 0.0515(12) 0.0470(11) 0.0327(10) 0.0064(9) 0.0032(10) -0.0012(10)
C4 0.0586(13) 0.0386(11) 0.0414(11) 0.0059(9) 0.0040(10) 0.0034(11)
C5 0.0397(10) 0.0366(10) 0.0302(9) 0.0001(8) 0.0032(8) -0.0006(9)
C6 0.0452(11) 0.0378(10) 0.0376(10) -0.0044(9) 0.0025(9) 0.0016(9)
C7 0.0522(13) 0.0522(12) 0.0325(10) -0.0056(10) 0.0028(10) 0.0076(11)
C8 0.0436(12) 0.0589(13) 0.0346(10) 0.0065(10) 0.0045(9) 0.0106(11)
C9 0.0358(10) 0.0449(11) 0.0388(10) 0.0062(10) -0.0007(8) 0.0050(9)
C10 0.0403(11) 0.0422(11) 0.0327(10) 0.0008(9) -0.0022(8) 0.0013(9)
C11 0.0344(10) 0.0528(12) 0.0428(12) -0.0127(10) 0.0047(9) -0.0014(9)
C12 0.0365(12) 0.091(2) 0.0723(17) -0.0280(17) -0.0042(11) 0.0050(14)
C13 0.0681(16) 0.0496(13) 0.090(2) -0.0221(15) 0.0125(16) -0.0025(13)
C14 0.0674(17) 0.105(2) 0.0435(14) -0.0147(16) 0.0129(12) 0.0103(18)
C15 0.0645(16) 0.0606(15) 0.0569(15) -0.0201(13) -0.0027(13) -0.0096(13)
C16 0.0497(13) 0.0607(14) 0.0681(16) 0.0011(14) -0.0015(12) -0.0107(12)

loop_
_atom_type_symbol
_atom_type_description
_atom_type_scat_dispersion_real
_atom_type_scat_dispersion_imag
_atom_type_scat_source
C C 0.0033 0.0016 'International Tables Vol C Tables 4.2.6.8 and 6.1.1.4'
H H 0.0000 0.0000 'International Tables Vol C Tables 4.2.6.8 and 6.1.1.4'
N N 0.0061 0.0033 'International Tables Vol C Tables 4.2.6.8 and 6.1.1.4'
O O 0.0106 0.0060 'International Tables Vol C Tables 4.2.6.8 and 6.1.1.4'

loop_
_geom_angle_atom_site_label_1
_geom_angle_atom_site_label_2
_geom_angle_atom_site_label_3
_geom_angle
_geom_angle_site_symmetry_1
_geom_angle_site_symmetry_3
C6 O2 C15 118.06(18) . .
C9 O4 C16 116.01(17) . .
O1 C1 N2 127.64(19) . .
O1 C1 C5 123.75(17) . .
N2 C1 C5 108.56(16) . .
C1 N2 C3 112.86(17) . .
C1 N2 C11 122.52(18) . .
C3 N2 C11 123.52(16) . .
N2 C3 C4 103.85(16) . .
C3 C4 C5 104.11(16) . .
C10 C5 C6 113.30(17) . .
C10 C5 C4 110.39(17) . .
C6 C5 C4 114.48(16) . .
C10 C5 C1 106.41(15) . .
C6 C5 C1 109.48(16) . .
C4 C5 C1 101.84(16) . .
C7 C6 O2 126.0(2) . .
C7 C6 C5 123.2(2) . .
O2 C6 C5 110.78(17) . .
C6 C7 C8 122.0(2) . .
O3 C8 C7 122.2(2) . .
O3 C8 C9 121.1(2) . .
C7 C8 C9 116.69(19) . .
C10 C9 O4 126.7(2) . .
C10 C9 C8 121.5(2) . .
O4 C9 C8 111.82(18) . .
C9 C10 C5 123.2(2) . .
N2 C11 C13 108.89(18) . .
N2 C11 C12 108.53(18) . .
C13 C11 C12 112.0(2) . .
N2 C11 C14 109.5(2) . .
C13 C11 C14 109.1(2) . .
C12 C11 C14 108.9(2) . .

loop_
_geom_bond_atom_site_label_1
_geom_bond_atom_site_label_2
_geom_bond_distance
_geom_bond_site_symmetry_2
O1 C1 1.220(2) .
O2 C6 1.348(3) .
O2 C15 1.429(3) .
O3 C8 1.219(3) .
O4 C9 1.361(3) .
O4 C16 1.419(3) .
C1 N2 1.345(2) .
C1 C5 1.552(3) .
N2 C3 1.463(3) .
N2 C11 1.492(3) .
C3 C4 1.515(3) .
C4 C5 1.542(3) .
C5 C10 1.496(3) .
C5 C6 1.497(3) .
C6 C7 1.336(3) .
C7 C8 1.445(3) .
C8 C9 1.485(3) .
C9 C10 1.327(3) .
C11 C13 1.516(3) .
C11 C12 1.525(3) .
C11 C14 1.525(3) .
